data_4110537
loop_
_publ_author_name
'Vladimir V. Grushin'
'William J. Marshall'

_publ_section_title
;
 Unexpected H2O-Induced Ar-X Activation with Trifluoromethylpalladium(II)
 Aryls
;
_journal_name_full 'Journal of the American Chemical Society'
_journal_page_first 4632
_journal_page_last 4641
_journal_paper_doi 10.1021/ja0602389
_journal_volume 128
_journal_year 2006
_chemical_formula_sum 'C34 H31 F3 P2 Pd'
_chemical_formula_weight 664.93
_chemical_name_systematic
;
 ?
;
_space_group_IT_number 14
_symmetry_cell_setting monoclinic
_symmetry_space_group_name_Hall '-P 2ybc'
_symmetry_space_group_name_H-M 'P 1 21/c 1'
_atom_sites_solution_hydrogens geom
_atom_sites_solution_primary direct
_atom_sites_solution_secondary difmap
_audit_creation_method SHELXL-97
_cell_angle_alpha 90.00
_cell_angle_beta 111.946(7)
_cell_angle_gamma 90.00
_cell_formula_units_Z 4
_cell_length_a 11.265(4)
_cell_length_b 22.727(9)
_cell_length_c 13.333(5)
_cell_measurement_temperature 293(2)
_cell_volume 3166(2)
_computing_cell_refinement 'Bruker XSCANS'
_computing_data_collection 'Bruker XSCANS'
_computing_data_reduction 'Bruker SHELXTL'
_computing_molecular_graphics 'Bruker SHELXTL'
_computing_publication_material 'Bruker SHELXTL'
_computing_structure_refinement 'SHELXL-97 (Sheldrick, 1997)'
_computing_structure_solution 'SHELXS-97 (Sheldrick, 1990)'
_diffrn_ambient_temperature 293(2)
_diffrn_measured_fraction_theta_full 0.997
_diffrn_measured_fraction_theta_max 0.997
_diffrn_measurement_device_type 'Bruker P4'
_diffrn_measurement_method '\w scans'
_diffrn_radiation_monochromator graphite
_diffrn_radiation_source 'fine-focus sealed tube'
_diffrn_radiation_type MoK\a
_diffrn_radiation_wavelength 0.71073
_diffrn_reflns_av_R_equivalents 0.0323
_diffrn_reflns_av_sigmaI/netI 0.0283
_diffrn_reflns_limit_h_max 14
_diffrn_reflns_limit_h_min -14
_diffrn_reflns_limit_k_max 30
_diffrn_reflns_limit_k_min -29
_diffrn_reflns_limit_l_max 17
_diffrn_reflns_limit_l_min -17
_diffrn_reflns_number 31729
_diffrn_reflns_theta_full 28.29
_diffrn_reflns_theta_max 28.29
_diffrn_reflns_theta_min 1.79
_exptl_absorpt_coefficient_mu 0.726
_exptl_absorpt_correction_type none
_exptl_crystal_colour colourless
_exptl_crystal_density_diffrn 1.395
_exptl_crystal_description iregblok
_exptl_crystal_F_000 1352
_exptl_crystal_size_max 0.380
_exptl_crystal_size_mid 0.320
_exptl_crystal_size_min 0.320
_refine_diff_density_max 0.608
_refine_diff_density_min -0.480
_refine_diff_density_rms 0.064
_refine_ls_extinction_method none
_refine_ls_goodness_of_fit_ref 1.060
_refine_ls_hydrogen_treatment riding
_refine_ls_matrix_type full
_refine_ls_number_parameters 361
_refine_ls_number_reflns 7843
_refine_ls_number_restraints 0
_refine_ls_restrained_S_all 1.060
_refine_ls_R_factor_all 0.0308
_refine_ls_R_factor_gt 0.0270
_refine_ls_shift/su_max 0.002
_refine_ls_shift/su_mean 0.000
_refine_ls_structure_factor_coef Fsqd
_refine_ls_weighting_details 'calc w=1/[\s^2^(Fo^2^)+(0.0417P)^2^+0.5000P] where P=(Fo^2^+2Fc^2^)/3'
_refine_ls_weighting_scheme calc
_refine_ls_wR_factor_gt 0.0731
_refine_ls_wR_factor_ref 0.0755
_reflns_number_gt 6930
_reflns_number_total 7843
_reflns_threshold_expression >2sigma(I)
_cod_data_source_file ja0602389si20060112_095501_3.cif
_cod_data_source_block 04305
_cod_database_code 4110537

loop_
_symmetry_equiv_pos_as_xyz
'x, y, z'
'-x, y+1/2, -z+1/2'
'-x, -y, -z'
'x, -y-1/2, z-1/2'

loop_
_atom_site_label
_atom_site_type_symbol
_atom_site_fract_x
_atom_site_fract_y
_atom_site_fract_z
_atom_site_U_iso_or_equiv
_atom_site_adp_type
_atom_site_occupancy
_atom_site_symmetry_multiplicity
_atom_site_calc_flag
_atom_site_refinement_flags
Pd1 Pd 1.008210(11) 0.184228(5) 0.253262(8) 0.02152(5) Uani 1 1 d .
P1 P 0.99669(4) 0.100084(17) 0.34646(3) 0.02179(9) Uani 1 1 d .
P2 P 0.80888(4) 0.219685(19) 0.24674(3) 0.02513(9) Uani 1 1 d .
F1 F 1.08237(14) 0.24049(5) 0.08633(10) 0.0535(3) Uani 1 1 d .
F2 F 1.14683(13) 0.28880(5) 0.23520(10) 0.0526(3) Uani 1 1 d .
F3 F 0.95191(12) 0.29483(5) 0.12587(10) 0.0492(3) Uani 1 1 d .
C1 C 0.89568(16) 0.10105(7) 0.42730(13) 0.0265(3) Uani 1 1 d .
H1A H 0.8869 0.0611 0.4490 0.032 Uiso 1 1 calc R
H1B H 0.9389 0.1236 0.4925 0.032 Uiso 1 1 calc R
C2 C 0.76205(16) 0.12686(8) 0.36955(14) 0.0292(3) Uani 1 1 d .
H2A H 0.7242 0.1091 0.2985 0.035 Uiso 1 1 calc R
H2B H 0.7090 0.1166 0.4099 0.035 Uiso 1 1 calc R
C3 C 0.76134(18) 0.19367(8) 0.35680(14) 0.0301(4) Uani 1 1 d .
H3A H 0.8188 0.2107 0.4242 0.036 Uiso 1 1 calc R
H3B H 0.6759 0.2081 0.3442 0.036 Uiso 1 1 calc R
C4 C 1.04819(17) 0.25439(8) 0.17181(13) 0.0306(4) Uani 1 1 d .
C5 C 1.18220(15) 0.15225(7) 0.26146(13) 0.0256(3) Uani 1 1 d .
C6 C 1.29512(17) 0.16892(8) 0.34585(14) 0.0320(4) Uani 1 1 d .
H6A H 1.2912 0.1964 0.3963 0.038 Uiso 1 1 calc R
C7 C 1.41352(17) 0.14527(9) 0.35608(15) 0.0387(4) Uani 1 1 d .
H7A H 1.4873 0.1570 0.4129 0.046 Uiso 1 1 calc R
C8 C 1.42140(18) 0.10454(9) 0.28210(17) 0.0397(4) Uani 1 1 d .
H8A H 1.4999 0.0882 0.2895 0.048 Uiso 1 1 calc R
C9 C 1.31133(18) 0.08819(9) 0.19679(16) 0.0374(4) Uani 1 1 d .
H9A H 1.3160 0.0613 0.1458 0.045 Uiso 1 1 calc R
C10 C 1.19369(17) 0.11188(8) 0.18715(14) 0.0318(4) Uani 1 1 d .
H10A H 1.1206 0.1004 0.1294 0.038 Uiso 1 1 calc R
C11 C 1.14849(16) 0.07595(7) 0.44776(13) 0.0254(3) Uani 1 1 d .
C12 C 1.20366(18) 0.11090(9) 0.53984(15) 0.0370(4) Uani 1 1 d .
H12A H 1.1621 0.1449 0.5479 0.044 Uiso 1 1 calc R
C13 C 1.3196(2) 0.09537(11) 0.61913(16) 0.0489(5) Uani 1 1 d .
H13A H 1.3553 0.1189 0.6802 0.059 Uiso 1 1 calc R
C14 C 1.38289(19) 0.04492(11) 0.60799(16) 0.0477(5) Uani 1 1 d .
H14A H 1.4596 0.0340 0.6623 0.057 Uiso 1 1 calc R
C15 C 1.33186(19) 0.01119(9) 0.51660(17) 0.0412(4) Uani 1 1 d .
H15A H 1.3754 -0.0220 0.5081 0.049 Uiso 1 1 calc R
C16 C 1.21485(17) 0.02643(8) 0.43625(14) 0.0315(4) Uani 1 1 d .
H16A H 1.1810 0.0033 0.3745 0.038 Uiso 1 1 calc R
C17 C 0.93303(15) 0.03830(7) 0.25538(12) 0.0244(3) Uani 1 1 d .
C18 C 0.92040(18) -0.01786(8) 0.29314(14) 0.0334(4) Uani 1 1 d .
H18A H 0.9453 -0.0243 0.3671 0.040 Uiso 1 1 calc R
C19 C 0.8712(2) -0.06400(8) 0.22158(17) 0.0397(4) Uani 1 1 d .
H19A H 0.8640 -0.1013 0.2476 0.048 Uiso 1 1 calc R
C20 C 0.8326(2) -0.05459(9) 0.11147(17) 0.0411(4) Uani 1 1 d .
H20A H 0.8000 -0.0856 0.0635 0.049 Uiso 1 1 calc R
C21 C 0.8426(2) 0.00085(9) 0.07253(15) 0.0388(4) Uani 1 1 d .
H21A H 0.8159 0.0072 -0.0016 0.047 Uiso 1 1 calc R
C22 C 0.89240(17) 0.04721(8) 0.14424(13) 0.0292(3) Uani 1 1 d .
H22A H 0.8986 0.0844 0.1177 0.035 Uiso 1 1 calc R
C23 C 0.79745(17) 0.29913(8) 0.26105(14) 0.0293(3) Uani 1 1 d .
C24 C 0.8845(2) 0.32588(8) 0.35360(16) 0.0370(4) Uani 1 1 d .
H24A H 0.9459 0.3032 0.4054 0.044 Uiso 1 1 calc R
C25 C 0.8798(2) 0.38612(9) 0.36871(19) 0.0489(5) Uani 1 1 d .
H25A H 0.9369 0.4035 0.4313 0.059 Uiso 1 1 calc R
C26 C 0.7909(3) 0.42018(9) 0.2915(2) 0.0559(6) Uani 1 1 d .
H26A H 0.7883 0.4606 0.3017 0.067 Uiso 1 1 calc R
C27 C 0.7058(3) 0.39451(10) 0.1992(2) 0.0557(6) Uani 1 1 d .
H27A H 0.6462 0.4177 0.1469 0.067 Uiso 1 1 calc R
C28 C 0.7082(2) 0.33419(9) 0.18356(17) 0.0416(4) Uani 1 1 d .
H28A H 0.6500 0.3172 0.1211 0.050 Uiso 1 1 calc R
C29 C 0.67153(16) 0.20201(8) 0.12429(13) 0.0284(3) Uani 1 1 d .
C30 C 0.54532(19) 0.20400(9) 0.12019(16) 0.0391(4) Uani 1 1 d .
H30A H 0.5299 0.2123 0.1826 0.047 Uiso 1 1 calc R
C31 C 0.4433(2) 0.19373(10) 0.02368(18) 0.0465(5) Uani 1 1 d .
H31A H 0.3599 0.1952 0.0216 0.056 Uiso 1 1 calc R
C32 C 0.4654(2) 0.18127(9) -0.06937(18) 0.0472(5) Uani 1 1 d .
H32A H 0.3968 0.1749 -0.1341 0.057 Uiso 1 1 calc R
C33 C 0.5899(2) 0.17823(9) -0.06637(17) 0.0441(5) Uani 1 1 d .
H33A H 0.6046 0.1694 -0.1289 0.053 Uiso 1 1 calc R
C34 C 0.69246(19) 0.18836(8) 0.03028(14) 0.0340(4) Uani 1 1 d .
H34A H 0.7757 0.1860 0.0322 0.041 Uiso 1 1 calc R

loop_
_atom_site_aniso_label
_atom_site_aniso_U_11
_atom_site_aniso_U_22
_atom_site_aniso_U_33
_atom_site_aniso_U_23
_atom_site_aniso_U_13
_atom_site_aniso_U_12
Pd1 0.02375(8) 0.01829(8) 0.02222(7) 0.00172(4) 0.00823(5) -0.00006(4)
P1 0.0224(2) 0.01946(19) 0.02248(18) 0.00225(14) 0.00727(15) 0.00042(15)
P2 0.0270(2) 0.0230(2) 0.02480(19) 0.00356(15) 0.00903(16) 0.00410(16)
F1 0.0867(10) 0.0407(7) 0.0511(7) 0.0088(5) 0.0467(7) 0.0017(6)
F2 0.0570(8) 0.0288(6) 0.0575(7) 0.0070(5) 0.0046(6) -0.0163(5)
F3 0.0501(7) 0.0442(7) 0.0560(7) 0.0295(6) 0.0227(6) 0.0140(6)
C1 0.0291(8) 0.0260(8) 0.0263(7) 0.0056(6) 0.0124(6) 0.0026(6)
C2 0.0272(8) 0.0314(9) 0.0316(8) 0.0056(7) 0.0141(7) 0.0023(7)
C3 0.0322(9) 0.0317(9) 0.0290(8) 0.0051(7) 0.0142(7) 0.0080(7)
C4 0.0356(9) 0.0260(8) 0.0304(8) 0.0040(6) 0.0123(7) -0.0015(7)
C5 0.0230(8) 0.0267(8) 0.0277(7) 0.0025(6) 0.0100(6) -0.0018(6)
C6 0.0316(9) 0.0317(9) 0.0327(8) -0.0060(7) 0.0122(7) -0.0067(7)
C7 0.0232(9) 0.0484(11) 0.0388(9) -0.0045(8) 0.0052(7) -0.0068(8)
C8 0.0235(9) 0.0474(11) 0.0491(11) -0.0002(9) 0.0145(8) 0.0018(8)
C9 0.0295(9) 0.0425(11) 0.0420(10) -0.0106(8) 0.0155(8) -0.0010(8)
C10 0.0244(8) 0.0376(10) 0.0315(8) -0.0060(7) 0.0083(7) -0.0035(7)
C11 0.0227(8) 0.0277(8) 0.0245(7) 0.0050(6) 0.0073(6) -0.0013(6)
C12 0.0321(10) 0.0442(11) 0.0323(9) -0.0066(8) 0.0094(7) -0.0013(8)
C13 0.0369(11) 0.0747(16) 0.0287(9) -0.0089(9) 0.0050(8) -0.0068(11)
C14 0.0276(10) 0.0736(15) 0.0352(10) 0.0149(10) 0.0038(8) 0.0055(10)
C15 0.0314(10) 0.0424(11) 0.0492(11) 0.0135(9) 0.0145(8) 0.0106(8)
C16 0.0284(9) 0.0303(9) 0.0339(8) 0.0039(7) 0.0095(7) 0.0029(7)
C17 0.0220(7) 0.0221(8) 0.0272(7) 0.0001(6) 0.0070(6) -0.0003(6)
C18 0.0397(10) 0.0260(9) 0.0308(8) 0.0029(6) 0.0090(7) -0.0039(7)
C19 0.0465(11) 0.0223(9) 0.0483(11) 0.0007(7) 0.0154(9) -0.0058(7)
C20 0.0442(11) 0.0318(9) 0.0446(11) -0.0110(8) 0.0136(9) -0.0121(8)
C21 0.0440(11) 0.0384(10) 0.0299(9) -0.0044(7) 0.0092(8) -0.0092(9)
C22 0.0308(9) 0.0256(8) 0.0290(8) 0.0018(6) 0.0085(7) -0.0041(7)
C23 0.0321(9) 0.0249(8) 0.0341(8) 0.0032(7) 0.0160(7) 0.0054(7)
C24 0.0421(11) 0.0327(9) 0.0395(10) -0.0014(7) 0.0187(9) -0.0009(8)
C25 0.0664(15) 0.0390(11) 0.0526(12) -0.0121(9) 0.0353(11) -0.0119(10)
C26 0.0929(19) 0.0238(10) 0.0724(16) 0.0007(10) 0.0554(15) 0.0058(11)
C27 0.0730(16) 0.0351(11) 0.0665(15) 0.0183(10) 0.0348(13) 0.0219(11)
C28 0.0476(12) 0.0319(10) 0.0439(10) 0.0092(8) 0.0156(9) 0.0109(9)
C29 0.0277(8) 0.0267(8) 0.0282(8) 0.0041(6) 0.0075(7) 0.0013(7)
C30 0.0334(10) 0.0439(11) 0.0393(10) 0.0019(8) 0.0127(8) 0.0025(8)
C31 0.0288(10) 0.0532(13) 0.0507(12) 0.0028(10) 0.0070(9) -0.0025(9)
C32 0.0415(12) 0.0498(13) 0.0377(10) -0.0001(8) 0.0002(9) -0.0069(9)
C33 0.0481(13) 0.0484(12) 0.0324(9) -0.0022(8) 0.0109(9) -0.0039(9)
C34 0.0349(10) 0.0356(10) 0.0312(9) 0.0007(7) 0.0118(8) -0.0018(7)

loop_
_atom_type_symbol
_atom_type_description
_atom_type_scat_dispersion_real
_atom_type_scat_dispersion_imag
_atom_type_scat_source
C C 0.0033 0.0016 'International Tables Vol C Tables 4.2.6.8 and 6.1.1.4'
H H 0.0000 0.0000 'International Tables Vol C Tables 4.2.6.8 and 6.1.1.4'
F F 0.0171 0.0103 'International Tables Vol C Tables 4.2.6.8 and 6.1.1.4'
P P 0.1023 0.0942 'International Tables Vol C Tables 4.2.6.8 and 6.1.1.4'
Pd Pd -0.9988 1.0072 'International Tables Vol C Tables 4.2.6.8 and 6.1.1.4'

loop_
_geom_angle_atom_site_label_1
_geom_angle_atom_site_label_2
_geom_angle_atom_site_label_3
_geom_angle
C5 Pd1 C4 84.85(7)
C5 Pd1 P1 85.57(5)
C4 Pd1 P1 170.42(5)
C5 Pd1 P2 178.86(5)
C4 Pd1 P2 96.21(5)
P1 Pd1 P2 93.36(2)
C17 P1 C11 106.80(8)
C17 P1 C1 102.99(8)
C11 P1 C1 100.61(8)
C17 P1 Pd1 111.54(6)
C11 P1 Pd1 114.95(6)
C1 P1 Pd1 118.51(6)
C23 P2 C29 104.00(8)
C23 P2 C3 100.47(8)
C29 P2 C3 103.93(9)
C23 P2 Pd1 115.97(6)
C29 P2 Pd1 115.80(6)
C3 P2 Pd1 114.74(6)
C2 C1 P1 114.74(11)
C3 C2 C1 113.62(15)
C2 C3 P2 114.69(12)
F2 C4 F1 103.33(15)
F2 C4 F3 102.52(14)
F1 C4 F3 101.73(13)
F2 C4 Pd1 113.77(11)
F1 C4 Pd1 116.28(12)
F3 C4 Pd1 117.21(12)
C10 C5 C6 116.91(16)
C10 C5 Pd1 122.42(12)
C6 C5 Pd1 120.63(13)
C7 C6 C5 121.49(17)
C8 C7 C6 120.18(17)
C7 C8 C9 119.37(17)
C8 C9 C10 120.13(17)
C9 C10 C5 121.89(16)
C16 C11 C12 118.41(16)
C16 C11 P1 123.76(13)
C12 C11 P1 117.76(14)
C13 C12 C11 120.58(19)
C12 C13 C14 120.33(19)
C15 C14 C13 119.73(18)
C14 C15 C16 120.35(19)
C11 C16 C15 120.54(18)
C22 C17 C18 118.58(15)
C22 C17 P1 119.27(12)
C18 C17 P1 122.12(13)
C19 C18 C17 120.72(17)
C20 C19 C18 119.98(17)
C21 C20 C19 120.13(17)
C20 C21 C22 120.00(17)
C21 C22 C17 120.58(16)
C28 C23 C24 118.73(18)
C28 C23 P2 123.26(15)
C24 C23 P2 118.00(14)
C25 C24 C23 120.4(2)
C26 C25 C24 120.2(2)
C25 C26 C27 120.0(2)
C26 C27 C28 120.4(2)
C27 C28 C23 120.2(2)
C34 C29 C30 118.78(16)
C34 C29 P2 118.78(14)
C30 C29 P2 122.39(14)
C31 C30 C29 120.43(19)
C32 C31 C30 120.2(2)
C31 C32 C33 120.1(2)
C32 C33 C34 119.9(2)
C33 C34 C29 120.56(19)

loop_
_geom_bond_atom_site_label_1
_geom_bond_atom_site_label_2
_geom_bond_distance
Pd1 C5 2.0546(18)
Pd1 C4 2.0713(18)
Pd1 P1 2.3105(8)
Pd1 P2 2.3564(9)
P1 C17 1.8192(17)
P1 C11 1.8229(17)
P1 C1 1.8367(17)
P2 C23 1.8252(19)
P2 C29 1.8256(18)
P2 C3 1.8378(18)
F1 C4 1.369(2)
F2 C4 1.363(2)
F3 C4 1.378(2)
C1 C2 1.529(2)
C2 C3 1.527(2)
C5 C10 1.391(2)
C5 C6 1.399(2)
C6 C7 1.397(3)
C7 C8 1.380(3)
C8 C9 1.384(3)
C9 C10 1.391(3)
C11 C16 1.391(2)
C11 C12 1.398(2)
C12 C13 1.384(3)
C13 C14 1.387(3)
C14 C15 1.371(3)
C15 C16 1.396(3)
C17 C22 1.392(2)
C17 C18 1.399(2)
C18 C19 1.386(3)
C19 C20 1.383(3)
C20 C21 1.383(3)
C21 C22 1.392(2)
C23 C28 1.392(3)
C23 C24 1.396(3)
C24 C25 1.388(3)
C25 C26 1.375(4)
C26 C27 1.376(4)
C27 C28 1.388(3)
C29 C34 1.394(3)
C29 C30 1.403(3)
C30 C31 1.387(3)
C31 C32 1.382(3)
C32 C33 1.390(3)
C33 C34 1.391(3)

loop_
_geom_torsion_atom_site_label_1
_geom_torsion_atom_site_label_2
_geom_torsion_atom_site_label_3
_geom_torsion_atom_site_label_4
_geom_torsion
C5 Pd1 P1 C17 -85.12(7)
C4 Pd1 P1 C17 -86.6(3)
P2 Pd1 P1 C17 95.27(6)
C5 Pd1 P1 C11 36.64(8)
C4 Pd1 P1 C11 35.1(3)
P2 Pd1 P1 C11 -142.97(6)
C5 Pd1 P1 C1 155.58(8)
C4 Pd1 P1 C1 154.1(3)
P2 Pd1 P1 C1 -24.04(6)
C5 Pd1 P2 C23 123(2)
C4 Pd1 P2 C23 -36.71(8)
P1 Pd1 P2 C23 142.98(7)
C5 Pd1 P2 C29 -115(2)
C4 Pd1 P2 C29 85.59(8)
P1 Pd1 P2 C29 -94.73(7)
C5 Pd1 P2 C3 7(2)
C4 Pd1 P2 C3 -153.27(8)
P1 Pd1 P2 C3 26.41(7)
C17 P1 C1 C2 -76.77(14)
C11 P1 C1 C2 173.05(13)
Pd1 P1 C1 C2 46.88(14)
P1 C1 C2 C3 -73.06(17)
C1 C2 C3 P2 78.37(17)
C23 P2 C3 C2 -179.21(13)
C29 P2 C3 C2 73.37(14)
Pd1 P2 C3 C2 -54.07(14)
C5 Pd1 C4 F2 -68.49(14)
P1 Pd1 C4 F2 -67.0(3)
P2 Pd1 C4 F2 111.12(13)
C5 Pd1 C4 F1 51.41(13)
P1 Pd1 C4 F1 52.9(4)
P2 Pd1 C4 F1 -128.98(13)
C5 Pd1 C4 F3 171.99(14)
P1 Pd1 C4 F3 173.5(2)
P2 Pd1 C4 F3 -8.41(13)
C4 Pd1 C5 C10 -95.88(15)
P1 Pd1 C5 C10 84.37(14)
P2 Pd1 C5 C10 104(2)
C4 Pd1 C5 C6 86.55(14)
P1 Pd1 C5 C6 -93.20(14)
P2 Pd1 C5 C6 -73(3)
C10 C5 C6 C7 -1.2(3)
Pd1 C5 C6 C7 176.54(14)
C5 C6 C7 C8 0.1(3)
C6 C7 C8 C9 1.1(3)
C7 C8 C9 C10 -1.2(3)
C8 C9 C10 C5 0.1(3)
C6 C5 C10 C9 1.1(3)
Pd1 C5 C10 C9 -176.55(15)
C17 P1 C11 C16 16.10(17)
C1 P1 C11 C16 123.28(15)
Pd1 P1 C11 C16 -108.20(14)
C17 P1 C11 C12 -166.92(14)
C1 P1 C11 C12 -59.74(15)
Pd1 P1 C11 C12 68.78(15)
C16 C11 C12 C13 -2.1(3)
P1 C11 C12 C13 -179.20(16)
C11 C12 C13 C14 0.2(3)
C12 C13 C14 C15 1.8(3)
C13 C14 C15 C16 -1.9(3)
C12 C11 C16 C15 2.0(3)
P1 C11 C16 C15 178.91(14)
C14 C15 C16 C11 0.0(3)
C11 P1 C17 C22 -129.85(14)
C1 P1 C17 C22 124.66(14)
Pd1 P1 C17 C22 -3.49(15)
C11 P1 C17 C18 51.79(16)
C1 P1 C17 C18 -53.70(16)
Pd1 P1 C17 C18 178.15(13)
C22 C17 C18 C19 1.4(3)
P1 C17 C18 C19 179.81(16)
C17 C18 C19 C20 -0.7(3)
C18 C19 C20 C21 -0.3(3)
C19 C20 C21 C22 0.6(3)
C20 C21 C22 C17 0.2(3)
C18 C17 C22 C21 -1.2(3)
P1 C17 C22 C21 -179.62(15)
C29 P2 C23 C28 -6.45(18)
C3 P2 C23 C28 -113.81(17)
Pd1 P2 C23 C28 121.89(16)
C29 P2 C23 C24 174.80(14)
C3 P2 C23 C24 67.44(16)
Pd1 P2 C23 C24 -56.86(16)
C28 C23 C24 C25 1.4(3)
P2 C23 C24 C25 -179.79(16)
C23 C24 C25 C26 -1.3(3)
C24 C25 C26 C27 0.4(4)
C25 C26 C27 C28 0.5(4)
C26 C27 C28 C23 -0.4(4)
C24 C23 C28 C27 -0.5(3)
P2 C23 C28 C27 -179.29(17)
C23 P2 C29 C34 106.38(15)
C3 P2 C29 C34 -148.86(14)
Pd1 P2 C29 C34 -22.07(16)
C23 P2 C29 C30 -70.94(17)
C3 P2 C29 C30 33.83(17)
Pd1 P2 C29 C30 160.61(14)
C34 C29 C30 C31 -1.3(3)
P2 C29 C30 C31 176.03(16)
C29 C30 C31 C32 0.2(3)
C30 C31 C32 C33 0.8(3)
C31 C32 C33 C34 -0.7(3)
C32 C33 C34 C29 -0.5(3)
C30 C29 C34 C33 1.4(3)
P2 C29 C34 C33 -175.98(15)
